data_7154943
loop_
_publ_author_name
'Chang, Wenju'
'Li, Jingfu'
'Ren, Wenlong'
'Shi, Yian'

_publ_section_title
;
 Pd-Catalyzed regioselective hydroesterification of 2-allylphenols to
 seven-membered lactones without external CO gas.
;
_journal_issue 11
_journal_name_full 'Organic &amp; biomolecular chemistry'
_journal_page_first 3047
_journal_page_last 3052
_journal_paper_doi 10.1039/c5ob02663f
_journal_volume 14
_journal_year 2016
_chemical_formula_sum 'C13 H14 O3'
_chemical_formula_weight 218.24
_chemical_name_systematic
; 
 ? 
;
_space_group_IT_number 14
_symmetry_cell_setting monoclinic
_symmetry_space_group_name_Hall '-P 2ybc'
_symmetry_space_group_name_H-M 'P 1 21/c 1'
_atom_sites_solution_hydrogens geom
_atom_sites_solution_primary direct
_atom_sites_solution_secondary difmap
_audit_creation_method SHELXL-97
_audit_update_record
;
2015-10-23 deposited with the CCDC.
2016-01-26 downloaded from the CCDC.
;
_cell_angle_alpha 90.00
_cell_angle_beta 91.50(3)
_cell_angle_gamma 90.00
_cell_formula_units_Z 4
_cell_length_a 7.3630(15)
_cell_length_b 17.941(4)
_cell_length_c 8.5680(17)
_cell_measurement_reflns_used 25
_cell_measurement_temperature 293(2)
_cell_measurement_theta_max 12
_cell_measurement_theta_min 9
_cell_volume 1131.4(4)
_computing_structure_refinement 'SHELXL-97 (Sheldrick, 1997)'
_computing_structure_solution 'SHELXS-97 (Sheldrick, 1990)'
_diffrn_ambient_temperature 293(2)
_diffrn_measured_fraction_theta_full 0.980
_diffrn_measured_fraction_theta_max 0.980
_diffrn_measurement_device_type 'Nonius CAD4'
_diffrn_measurement_method \w/2\q
_diffrn_radiation_monochromator graphite
_diffrn_radiation_source 'fine-focus sealed tube'
_diffrn_radiation_type MoK\a
_diffrn_radiation_wavelength 0.71073
_diffrn_reflns_av_R_equivalents 0.0990
_diffrn_reflns_av_sigmaI/netI 0.1205
_diffrn_reflns_limit_h_max 8
_diffrn_reflns_limit_h_min 0
_diffrn_reflns_limit_k_max 21
_diffrn_reflns_limit_k_min 0
_diffrn_reflns_limit_l_max 10
_diffrn_reflns_limit_l_min -10
_diffrn_reflns_number 2245
_diffrn_reflns_theta_full 25.37
_diffrn_reflns_theta_max 25.37
_diffrn_reflns_theta_min 2.27
_exptl_absorpt_coefficient_mu 0.090
_exptl_absorpt_correction_T_max 0.9910
_exptl_absorpt_correction_T_min 0.9821
_exptl_absorpt_correction_type psi-scan
_exptl_crystal_density_diffrn 1.281
_exptl_crystal_density_method 'not measured'
_exptl_crystal_description block
_exptl_crystal_F_000 464
_exptl_crystal_size_max 0.20
_exptl_crystal_size_mid 0.10
_exptl_crystal_size_min 0.10
_refine_diff_density_max 0.194
_refine_diff_density_min -0.183
_refine_diff_density_rms 0.044
_refine_ls_extinction_method none
_refine_ls_goodness_of_fit_ref 1.002
_refine_ls_hydrogen_treatment constr
_refine_ls_matrix_type full
_refine_ls_number_parameters 145
_refine_ls_number_reflns 1622
_refine_ls_number_restraints 1
_refine_ls_restrained_S_all 1.004
_refine_ls_R_factor_all 0.1981
_refine_ls_R_factor_gt 0.0771
_refine_ls_shift/su_max 0.000
_refine_ls_shift/su_mean 0.000
_refine_ls_structure_factor_coef Fsqd
_refine_ls_weighting_details 'calc w=1/[\s^2^(Fo^2^)+(0.0380P)^2^+0.0000P] where P=(Fo^2^+2Fc^2^)/3'
_refine_ls_weighting_scheme calc
_refine_ls_wR_factor_gt 0.1257
_refine_ls_wR_factor_ref 0.1561
_reflns_number_gt 641
_reflns_number_total 1622
_reflns_threshold_expression >2sigma(I)
_cod_data_source_file c5ob02663f2.cif
_cod_data_source_block b
_cod_depositor_comments
;
The following automatic conversions were performed:

'_symmetry_cell_setting' value 'Monoclinic' changed to 'monoclinic'
according to
/usr/data/users/saulius/crontab/automatic-downloads/rss-feeds/RSC/lib/dictionaries/cif_core.dic
dictionary named 'cif_core.dic' version 2.4.2 from 2011-04-26.

Automatic conversion script
Id: cif_fix_values 4268 2015-11-12 08:31:59Z antanas 

 Adding full bibliography for 7154942--7154943.cif.
;
_cod_original_sg_symbol_H-M P21/c
_cod_database_code 7154943

loop_
_symmetry_equiv_pos_as_xyz
'x, y, z'
'-x, y+1/2, -z+1/2'
'-x, -y, -z'
'x, -y-1/2, z-1/2'

loop_
_atom_site_label
_atom_site_type_symbol
_atom_site_fract_x
_atom_site_fract_y
_atom_site_fract_z
_atom_site_U_iso_or_equiv
_atom_site_adp_type
_atom_site_occupancy
_atom_site_symmetry_multiplicity
_atom_site_calc_flag
_atom_site_refinement_flags
O1 O 1.3623(6) 0.1785(3) 0.9870(5) 0.1089(18) Uani 1 1 d .
C1 C 1.2805(9) 0.1574(4) 1.2454(7) 0.102(2) Uani 1 1 d .
H1A H 1.3938 0.1824 1.2659 0.153 Uiso 1 1 calc R
H1B H 1.2871 0.1075 1.2861 0.153 Uiso 1 1 calc R
H1C H 1.1845 0.1839 1.2948 0.153 Uiso 1 1 calc R
O2 O 0.6065(5) 0.0320(2) 0.8067(5) 0.0702(12) Uani 1 1 d .
C2 C 1.2432(9) 0.1546(4) 1.0741(7) 0.0728(19) Uani 1 1 d .
O3 O 0.3727(5) 0.0321(2) 0.6383(4) 0.0876(15) Uani 1 1 d .
C3 C 1.0790(7) 0.1220(3) 1.0046(7) 0.0538(15) Uani 1 1 d .
C4 C 0.9451(8) 0.0931(3) 1.0953(6) 0.0615(17) Uani 1 1 d .
H4A H 0.9622 0.0922 1.2032 0.074 Uiso 1 1 calc R
C5 C 0.7836(8) 0.0648(3) 1.0295(7) 0.0628(17) Uani 1 1 d .
H5A H 0.6922 0.0464 1.0916 0.075 Uiso 1 1 calc R
C6 C 0.7651(8) 0.0653(3) 0.8700(7) 0.0543(15) Uani 1 1 d .
C7 C 0.4998(8) 0.0660(4) 0.6909(7) 0.0650(18) Uani 1 1 d .
C8 C 0.5577(6) 0.1417(3) 0.6434(6) 0.0599(16) Uani 1 1 d .
H8A H 0.5889 0.1704 0.7362 0.072 Uiso 1 1 calc R
H8B H 0.4565 0.1665 0.5903 0.072 Uiso 1 1 calc R
C9 C 0.7213(8) 0.1412(4) 0.5354(7) 0.0716(18) Uani 1 1 d .
H9A H 0.6799 0.1238 0.4321 0.086 Uiso 1 1 calc R
C10 C 0.8687(7) 0.0874(3) 0.5980(6) 0.0621(16) Uani 1 1 d U
H10A H 0.8351 0.0369 0.5690 0.075 Uiso 1 1 calc R
H10B H 0.9824 0.0989 0.5486 0.075 Uiso 1 1 calc R
C11 C 0.8972(8) 0.0910(3) 0.7708(6) 0.0491(14) Uani 1 1 d U
C12 C 1.0511(7) 0.1205(3) 0.8432(6) 0.0546(15) Uani 1 1 d .
H12A H 1.1407 0.1404 0.7809 0.066 Uiso 1 1 calc R
C13 C 0.7971(8) 0.2161(3) 0.5190(8) 0.111(3) Uani 1 1 d .
H13A H 0.7041 0.2494 0.4807 0.167 Uiso 1 1 calc R
H13B H 0.8945 0.2148 0.4467 0.167 Uiso 1 1 calc R
H13C H 0.8425 0.2333 0.6187 0.167 Uiso 1 1 calc R

loop_
_atom_site_aniso_label
_atom_site_aniso_U_11
_atom_site_aniso_U_22
_atom_site_aniso_U_33
_atom_site_aniso_U_23
_atom_site_aniso_U_13
_atom_site_aniso_U_12
O1 0.087(3) 0.160(5) 0.080(3) 0.007(3) -0.002(3) -0.040(3)
C1 0.129(7) 0.111(6) 0.066(5) 0.010(5) -0.007(4) -0.012(5)
O2 0.079(3) 0.058(3) 0.074(3) 0.005(2) 0.012(2) -0.009(2)
C2 0.076(5) 0.072(5) 0.071(5) 0.007(4) 0.018(4) -0.002(4)
O3 0.072(3) 0.107(4) 0.084(3) -0.019(3) -0.003(2) -0.023(3)
C3 0.052(4) 0.044(3) 0.066(4) 0.001(3) 0.015(3) -0.005(3)
C4 0.063(4) 0.060(4) 0.061(4) 0.008(3) 0.003(3) 0.005(3)
C5 0.080(5) 0.055(4) 0.054(4) 0.017(3) 0.024(3) 0.007(4)
C6 0.061(4) 0.034(3) 0.069(4) -0.005(3) -0.003(3) -0.001(3)
C7 0.065(5) 0.079(5) 0.053(4) -0.016(4) 0.027(3) -0.021(4)
C8 0.047(4) 0.069(4) 0.064(4) 0.008(3) 0.016(3) -0.006(3)
C9 0.078(5) 0.070(5) 0.068(4) -0.004(4) 0.019(3) -0.031(4)
C10 0.059(4) 0.064(4) 0.064(4) -0.005(3) 0.016(3) -0.003(3)
C11 0.061(4) 0.049(4) 0.038(3) -0.002(3) 0.012(3) 0.009(3)
C12 0.060(4) 0.050(4) 0.054(4) 0.003(3) 0.009(3) 0.005(3)
C13 0.115(6) 0.074(5) 0.147(7) 0.029(5) 0.036(5) -0.003(5)

loop_
_atom_type_symbol
_atom_type_description
_atom_type_scat_dispersion_real
_atom_type_scat_dispersion_imag
_atom_type_scat_source
C C 0.0033 0.0016 'International Tables Vol C Tables 4.2.6.8 and 6.1.1.4'
H H 0.0000 0.0000 'International Tables Vol C Tables 4.2.6.8 and 6.1.1.4'
O O 0.0106 0.0060 'International Tables Vol C Tables 4.2.6.8 and 6.1.1.4'

loop_
_geom_angle_atom_site_label_1
_geom_angle_atom_site_label_2
_geom_angle_atom_site_label_3
_geom_angle
C2 C1 H1A 109.5
C2 C1 H1B 109.5
H1A C1 H1B 109.5
C2 C1 H1C 109.5
H1A C1 H1C 109.5
H1B C1 H1C 109.5
C7 O2 C6 122.5(5)
O1 C2 C3 119.0(6)
O1 C2 C1 117.8(6)
C3 C2 C1 123.2(6)
C4 C3 C12 117.7(6)
C4 C3 C2 121.4(6)
C12 C3 C2 120.9(5)
C3 C4 C5 121.6(5)
C3 C4 H4A 119.2
C5 C4 H4A 119.2
C6 C5 C4 117.5(5)
C6 C5 H5A 121.2
C4 C5 H5A 121.2
C5 C6 C11 124.1(5)
C5 C6 O2 116.2(5)
C11 C6 O2 119.5(5)
O3 C7 O2 118.0(6)
O3 C7 C8 126.2(6)
O2 C7 C8 115.8(5)
C7 C8 C9 113.2(5)
C7 C8 H8A 108.9
C9 C8 H8A 108.9
C7 C8 H8B 108.9
C9 C8 H8B 108.9
H8A C8 H8B 107.7
C13 C9 C8 111.0(5)
C13 C9 C10 110.0(5)
C8 C9 C10 110.5(5)
C13 C9 H9A 108.4
C8 C9 H9A 108.4
C10 C9 H9A 108.4
C11 C10 C9 113.5(5)
C11 C10 H10A 108.9
C9 C10 H10A 108.9
C11 C10 H10B 108.9
C9 C10 H10B 108.9
H10A C10 H10B 107.7
C12 C11 C6 115.6(5)
C12 C11 C10 123.7(5)
C6 C11 C10 120.8(5)
C11 C12 C3 123.4(5)
C11 C12 H12A 118.3
C3 C12 H12A 118.3
C9 C13 H13A 109.5
C9 C13 H13B 109.5
H13A C13 H13B 109.5
C9 C13 H13C 109.5
H13A C13 H13C 109.5
H13B C13 H13C 109.5

loop_
_geom_bond_atom_site_label_1
_geom_bond_atom_site_label_2
_geom_bond_distance
O1 C2 1.243(6)
C1 C2 1.487(7)
C1 H1A 0.9600
C1 H1B 0.9600
C1 H1C 0.9600
O2 C7 1.390(6)
O2 C6 1.407(6)
C2 C3 1.455(7)
O3 C7 1.194(6)
C3 C4 1.374(6)
C3 C12 1.392(6)
C4 C5 1.397(6)
C4 H4A 0.9300
C5 C6 1.370(7)
C5 H5A 0.9300
C6 C11 1.387(7)
C7 C8 1.484(7)
C8 C9 1.538(6)
C8 H8A 0.9700
C8 H8B 0.9700
C9 C13 1.464(7)
C9 C10 1.539(7)
C9 H9A 0.9800
C10 C11 1.491(6)
C10 H10A 0.9700
C10 H10B 0.9700
C11 C12 1.383(6)
C12 H12A 0.9300
C13 H13A 0.9600
C13 H13B 0.9600
C13 H13C 0.9600

loop_
_geom_torsion_atom_site_label_1
_geom_torsion_atom_site_label_2
_geom_torsion_atom_site_label_3
_geom_torsion_atom_site_label_4
_geom_torsion
O1 C2 C3 C4 178.4(6)
C1 C2 C3 C4 1.5(9)
O1 C2 C3 C12 -2.8(9)
C1 C2 C3 C12 -179.7(6)
C12 C3 C4 C5 -1.8(8)
C2 C3 C4 C5 177.1(6)
C3 C4 C5 C6 1.6(8)
C4 C5 C6 C11 1.0(8)
C4 C5 C6 O2 175.9(5)
C7 O2 C6 C5 133.1(5)
C7 O2 C6 C11 -51.7(7)
C6 O2 C7 O3 176.3(5)
C6 O2 C7 C8 -3.1(7)
O3 C7 C8 C9 -102.1(7)
O2 C7 C8 C9 77.3(6)
C7 C8 C9 C13 -167.9(5)
C7 C8 C9 C10 -45.5(6)
C13 C9 C10 C11 81.7(6)
C8 C9 C10 C11 -41.3(6)
C5 C6 C11 C12 -3.1(8)
O2 C6 C11 C12 -177.9(5)
C5 C6 C11 C10 178.0(5)
O2 C6 C11 C10 3.3(8)
C9 C10 C11 C12 -109.7(6)
C9 C10 C11 C6 69.0(7)
C6 C11 C12 C3 2.9(8)
C10 C11 C12 C3 -178.3(5)
C4 C3 C12 C11 -0.5(8)
C2 C3 C12 C11 -179.4(5)
